data_7055629
loop_
_publ_author_name
'Zdanowski, Szymon'
'Pi\;atek, Piotr'
'Roma\'nski, Jan'

_publ_section_title
;
 An ion pair receptor facilitating the extraction of chloride salt from
 the aqueous to the organic phase
;
_journal_issue 8
_journal_name_full 'New J. Chem.'
_journal_page_first 7190
_journal_paper_doi 10.1039/C6NJ01482H
_journal_volume 40
_journal_year 2016
_chemical_absolute_configuration ad
_chemical_formula_sum 'C45 H53 F12 N5 O12 S2'
_chemical_formula_weight 1148.04
_space_group_crystal_system triclinic
_space_group_IT_number 1
_space_group_name_Hall 'P 1'
_space_group_name_H-M_alt 'P 1'
_symmetry_space_group_name_Hall 'P 1'
_symmetry_space_group_name_H-M 'P 1'
_atom_sites_solution_hydrogens mixed
_audit_update_record
;
2016-05-05 deposited with the CCDC.
2016-06-14 downloaded from the CCDC.
;
_cell_angle_alpha 75.104(5)
_cell_angle_beta 81.510(5)
_cell_angle_gamma 77.835(5)
_cell_formula_units_Z 1
_cell_length_a 8.8305(17)
_cell_length_b 9.1614(18)
_cell_length_c 16.760(3)
_cell_measurement_reflns_used 9916
_cell_measurement_temperature 101.(2)
_cell_measurement_theta_max 26.1087
_cell_measurement_theta_min 2.3390
_cell_volume 1274.6(4)
_computing_cell_refinement 'SAINT V8.34A (Bruker AXS Inc., 2013)'
_computing_data_collection 'APEX2 V2014 (Bruker AXS Inc., 2014)'
_computing_data_reduction 'SAINT V8.34A (Bruker AXS Inc., 2013)'
_computing_publication_material 'APEX2 V2014 (Bruker AXS Inc., 2014)'
_computing_structure_refinement 'SHELXL-2014/7 (Sheldrick, 2014)'
_computing_structure_solution 'SHELXS-2014 (Sheldrick, 2014)'
_diffrn_ambient_temperature 101.(2)
_diffrn_detector_area_resol_mean 10.4167
_diffrn_measured_fraction_theta_full 1.000
_diffrn_measured_fraction_theta_max 1.000
_diffrn_measurement_device_type 'Bruker D8 VENTURE'
_diffrn_measurement_method 'omega and phi scans'
_diffrn_radiation_monochromator TRIUMPH
_diffrn_radiation_type MoK\a
_diffrn_radiation_wavelength 0.71073
_diffrn_reflns_av_R_equivalents 0.0191
_diffrn_reflns_av_unetI/netI 0.0174
_diffrn_reflns_limit_h_max 10
_diffrn_reflns_limit_h_min -10
_diffrn_reflns_limit_k_max 11
_diffrn_reflns_limit_k_min -11
_diffrn_reflns_limit_l_max 20
_diffrn_reflns_limit_l_min -20
_diffrn_reflns_number 40481
_diffrn_reflns_theta_full 26.00
_diffrn_reflns_theta_max 26.00
_diffrn_reflns_theta_min 2.34
_diffrn_source 'fine focus sealed tube'
_exptl_absorpt_coefficient_mu 0.213
_exptl_absorpt_correction_T_max 0.97
_exptl_absorpt_correction_T_min 0.93
_exptl_absorpt_correction_type multi-scan
_exptl_absorpt_process_details 'SADABS V2014/5 (Bruker AXS Inc.)'
_exptl_crystal_colour colourless
_exptl_crystal_density_diffrn 1.496
_exptl_crystal_density_method 'not measured'
_exptl_crystal_description plate
_exptl_crystal_F_000 594
_exptl_crystal_size_max 0.577
_exptl_crystal_size_mid 0.338
_exptl_crystal_size_min 0.118
_refine_diff_density_max 0.253
_refine_diff_density_min -0.169
_refine_ls_abs_structure_details
;
Flack x determined using 4680 quotients [(I+)-(I-)]/[(I+)+(I-)]
(Parsons, Flack and Wagner, Acta Cryst. B69 (2013) 249-259).
;
_refine_ls_abs_structure_Flack -0.003(11)
_refine_ls_extinction_method none
_refine_ls_goodness_of_fit_ref 1.039
_refine_ls_hydrogen_treatment mixed
_refine_ls_matrix_type full
_refine_ls_number_parameters 705
_refine_ls_number_reflns 10005
_refine_ls_number_restraints 3
_refine_ls_restrained_S_all 1.039
_refine_ls_R_factor_all 0.0248
_refine_ls_R_factor_gt 0.0233
_refine_ls_shift/su_max 0.000
_refine_ls_shift/su_mean 0.000
_refine_ls_structure_factor_coef Fsqd
_refine_ls_weighting_details 'w=1/[\s^2^(Fo^2^)+(0.0291P)^2^+0.2636P] where P=(Fo^2^+2Fc^2^)/3'
_refine_ls_weighting_scheme calc
_refine_ls_wR_factor_gt 0.0552
_refine_ls_wR_factor_ref 0.0559
_reflns_number_gt 9686
_reflns_number_total 10005
_reflns_threshold_expression 'I > 2\s(I)'
_cod_data_source_file c6nj01482h2.cif
_cod_data_source_block I
_cod_depositor_comments 'Adding full bibliography for 7055629.cif.'
_cod_database_code 7055629

loop_
_space_group_symop_operation_xyz
'x, y, z'

loop_
_atom_site_type_symbol
_atom_site_label
_atom_site_fract_x
_atom_site_fract_y
_atom_site_fract_z
_atom_site_U_iso_or_equiv
_atom_site_adp_type
_atom_site_calc_flag
_atom_site_refinement_flags_adp
_atom_site_refinement_flags_posn
_atom_site_occupancy
F F1 0.22982(18) 1.10291(16) 0.25183(9) 0.0338(3) Uani d . . 1
F F2 0.33679(19) 1.12335(18) 0.12722(10) 0.0401(4) Uani d . . 1
F F3 0.16156(17) 0.98392(17) 0.17303(10) 0.0345(3) Uani d . . 1
F F4 0.87274(19) 0.78988(18) 0.12269(12) 0.0452(4) Uani d . . 1
F F5 0.8849(2) 0.5535(2) 0.17962(11) 0.0532(5) Uani d . . 1
F F6 0.7611(2) 0.6532(3) 0.07363(11) 0.0590(5) Uani d . . 1
F F7 0.74560(17) 0.13753(17) 0.08614(9) 0.0328(3) Uani d . . 1
F F8 0.80217(18) 0.05300(17) 0.21184(9) 0.0385(4) Uani d . . 1
F F9 0.87389(17) 0.25994(18) 0.13741(10) 0.0379(4) Uani d . . 1
F F10 0.22748(19) 0.55879(18) 0.04740(10) 0.0393(4) Uani d . . 1
F F11 0.41062(18) 0.68565(18) 0.03304(10) 0.0409(4) Uani d . . 1
F F12 0.21685(18) 0.71464(16) 0.12450(9) 0.0319(3) Uani d . . 1
O O1 0.71832(17) 0.26109(18) 0.65927(9) 0.0217(3) Uani d . . 1
O O2 0.99683(18) -0.02171(18) 0.83903(10) 0.0234(3) Uani d . . 1
O O3 1.15929(18) 0.15997(17) 0.90501(9) 0.0222(3) Uani d . . 1
O O4 0.96609(18) 0.45847(17) 0.86849(10) 0.0223(3) Uani d . . 1
O O5 0.70378(19) 0.67759(19) 0.80709(10) 0.0275(4) Uani d . . 1
O O6 0.4216(2) 0.54370(18) 0.80777(11) 0.0276(4) Uani d . . 1
O O7 0.1554(2) 0.6528(2) 0.64771(10) 0.0307(4) Uani d . . 1
O O8 0.17386(18) 0.85235(17) 0.45968(10) 0.0223(3) Uani d . . 1
O O9 0.43295(19) -0.12424(18) 0.59390(10) 0.0257(4) Uani d . . 1
O O10 0.59433(18) -0.04863(18) 0.40690(10) 0.0241(3) Uani d . . 1
N N1 0.6292(2) 0.2514(2) 0.79332(11) 0.0176(4) Uani d . . 1
N N2 0.4587(2) 0.3995(2) 0.59761(11) 0.0182(4) Uani d . . 1
H H2N 0.535(3) 0.354(3) 0.5645(17) 0.026(7) Uiso d . . 1
N N3 0.4809(2) 0.5823(2) 0.41269(11) 0.0180(4) Uani d . . 1
H H3N 0.543(3) 0.506(4) 0.4212(18) 0.028(8) Uiso d . . 1
N N4 0.1800(2) 0.1996(2) 0.55366(11) 0.0182(4) Uani d . . 1
H H4N 0.135(3) 0.288(4) 0.5302(18) 0.029(7) Uiso d . . 1
N N5 0.3329(2) 0.2884(2) 0.37060(11) 0.0179(4) Uani d . . 1
H H5N 0.256(4) 0.349(3) 0.3821(18) 0.031(8) Uiso d . . 1
C C1 0.4423(2) 0.3297(2) 0.68652(13) 0.0173(4) Uani d . . 1
H H1 0.3804 0.4062 0.7174 0.021 Uiso calc U R 1
C C2 0.3627(2) 0.1894(3) 0.70236(13) 0.0185(4) Uani d . . 1
H H2A 0.4118 0.1261 0.6624 0.022 Uiso calc U R 1
H H2B 0.3791 0.1259 0.7589 0.022 Uiso calc U R 1
C C3 0.1873(2) 0.2350(3) 0.69380(13) 0.0195(4) Uani d . . 1
H H3A 0.1301 0.217 0.7499 0.023 Uiso calc U R 1
H H3B 0.1628 0.3463 0.6681 0.023 Uiso calc U R 1
C C4 0.1300(3) 0.1474(3) 0.64200(13) 0.0191(4) Uani d . . 1
H H4A 0.1712 0.0363 0.6607 0.023 Uiso calc U R 1
H H4B 0.015 0.1624 0.6503 0.023 Uiso calc U R 1
C C5 0.6083(2) 0.2800(2) 0.71252(13) 0.0169(4) Uani d . . 1
C C6 0.7890(2) 0.2009(2) 0.81602(14) 0.0189(4) Uani d . . 1
H H6A 0.7955 0.2242 0.8698 0.023 Uiso calc U R 1
H H6B 0.8599 0.257 0.7735 0.023 Uiso calc U R 1
C C7 0.8388(3) 0.0286(3) 0.82277(15) 0.0231(5) Uani d . . 1
H H7A 0.7721 -0.0274 0.868 0.028 Uiso calc U R 1
H H7B 0.8244 0.0048 0.7703 0.028 Uiso calc U R 1
C C8 1.0222(3) -0.0548(3) 0.92417(14) 0.0248(5) Uani d . . 1
H H8A 1.0323 -0.1666 0.9483 0.03 Uiso calc U R 1
H H8B 0.9327 -0.0014 0.9551 0.03 Uiso calc U R 1
C C9 1.1692(3) -0.0016(3) 0.93127(15) 0.0255(5) Uani d . . 1
H H9A 1.1931 -0.0353 0.9898 0.031 Uiso calc U R 1
H H9B 1.2564 -0.0516 0.8975 0.031 Uiso calc U R 1
C C10 1.0751(3) 0.2376(3) 0.96587(14) 0.0228(5) Uani d . . 1
H H10A 1.1285 0.2038 1.0172 0.027 Uiso calc U R 1
H H10B 0.9691 0.2127 0.9795 0.027 Uiso calc U R 1
C C11 1.0652(3) 0.4069(3) 0.93264(14) 0.0234(5) Uani d . . 1
H H11A 1.0241 0.4608 0.9776 0.028 Uiso calc U R 1
H H11B 1.1702 0.4299 0.9111 0.028 Uiso calc U R 1
C C12 0.9700(3) 0.6144(3) 0.82866(15) 0.0238(5) Uani d . . 1
H H12A 1.076 0.6251 0.8018 0.029 Uiso calc U R 1
H H12B 0.9427 0.6783 0.87 0.029 Uiso calc U R 1
C C13 0.8558(3) 0.6667(3) 0.76491(15) 0.0251(5) Uani d . . 1
H H13A 0.8707 0.768 0.7291 0.03 Uiso calc U R 1
H H13B 0.8713 0.5924 0.7295 0.03 Uiso calc U R 1
C C14 0.5864(3) 0.7359(3) 0.75209(16) 0.0314(6) Uani d . . 1
H H14A 0.6127 0.6883 0.7039 0.038 Uiso calc U R 1
H H14B 0.5789 0.8484 0.7314 0.038 Uiso calc U R 1
C C15 0.4336(3) 0.7003(3) 0.79747(16) 0.0287(5) Uani d . . 1
H H15A 0.4219 0.7239 0.8527 0.034 Uiso calc U R 1
H H15B 0.3477 0.767 0.7663 0.034 Uiso calc U R 1
C C16 0.4937(3) 0.4378(3) 0.87553(14) 0.0237(5) Uani d . . 1
H H16A 0.4296 0.4455 0.9285 0.028 Uiso calc U R 1
H H16B 0.598 0.459 0.8783 0.028 Uiso calc U R 1
C C17 0.5073(3) 0.2796(3) 0.86006(13) 0.0211(5) Uani d . . 1
H H17A 0.5312 0.2012 0.9117 0.025 Uiso calc U R 1
H H17B 0.4063 0.2693 0.8452 0.025 Uiso calc U R 1
C C18 0.3743(2) 0.5288(2) 0.56037(13) 0.0172(4) Uani d . . 1
C C19 0.3803(2) 0.6141(2) 0.47755(13) 0.0160(4) Uani d . . 1
C C20 0.2394(3) 0.6408(3) 0.58488(14) 0.0202(4) Uani d . . 1
C C21 0.2487(2) 0.7317(2) 0.49639(14) 0.0187(4) Uani d . . 1
C C22 0.4945(2) 0.6714(2) 0.33187(13) 0.0176(4) Uani d . . 1
C C23 0.6238(3) 0.6287(2) 0.27848(14) 0.0181(4) Uani d . . 1
H H23 0.6973 0.5385 0.297 0.022 Uiso calc U R 1
C C24 0.3852(3) 0.8020(2) 0.30374(13) 0.0185(4) Uani d . . 1
H H24 0.2966 0.8324 0.3394 0.022 Uiso calc U R 1
C C25 0.4077(3) 0.8872(2) 0.22278(14) 0.0198(4) Uani d . . 1
C C26 0.6451(3) 0.7170(3) 0.19900(14) 0.0208(4) Uani d . . 1
C C27 0.5369(3) 0.8479(3) 0.16959(14) 0.0220(5) Uani d . . 1
H H27 0.5514 0.9083 0.1147 0.026 Uiso calc U R 1
C C28 0.2850(3) 1.0237(3) 0.19357(15) 0.0242(5) Uani d . . 1
C C29 0.7894(3) 0.6786(3) 0.14354(15) 0.0258(5) Uani d . . 1
C C30 0.3001(2) 0.1277(2) 0.51317(13) 0.0163(4) Uani d . . 1
C C31 0.3718(2) 0.1625(2) 0.43163(14) 0.0166(4) Uani d . . 1
C C32 0.4101(3) -0.0194(2) 0.53356(14) 0.0188(4) Uani d . . 1
C C33 0.4848(2) 0.0181(2) 0.44565(13) 0.0181(4) Uani d . . 1
C C34 0.4047(2) 0.3227(2) 0.28991(13) 0.0175(4) Uani d . . 1
C C35 0.5443(3) 0.2355(3) 0.26485(14) 0.0196(4) Uani d . . 1
H H35 0.5954 0.1505 0.3032 0.024 Uiso calc U R 1
C C36 0.3313(3) 0.4474(2) 0.23308(14) 0.0185(4) Uani d . . 1
H H36 0.2362 0.5075 0.25 0.022 Uiso calc U R 1
C C37 0.6077(3) 0.2745(3) 0.18324(14) 0.0217(5) Uani d . . 1
C C38 0.3976(3) 0.4833(2) 0.15185(14) 0.0193(4) Uani d . . 1
C C39 0.5362(3) 0.3980(3) 0.12545(14) 0.0216(5) Uani d . . 1
H H39 0.5809 0.4231 0.0696 0.026 Uiso calc U R 1
C C40 0.7571(3) 0.1811(3) 0.15551(15) 0.0257(5) Uani d . . 1
C C41 0.3135(3) 0.6112(3) 0.08948(14) 0.0237(5) Uani d . . 1
S S1A 0.83065(5) 0.21580(5) 0.48122(3) 0.01686(11) Uani d . . 1
O O1A 0.66330(17) 0.28621(17) 0.46557(10) 0.0197(3) Uani d . . 1
C C1A 0.8280(3) 0.0246(2) 0.54174(15) 0.0216(5) Uani d . . 1
H H1A1 0.7753 0.0282 0.5971 0.032 Uiso calc U R 1
H H1A2 0.935 -0.0313 0.5467 0.032 Uiso calc U R 1
H H1A3 0.7721 -0.0279 0.5146 0.032 Uiso calc U R 1
C C2A 0.9206(3) 0.1686(3) 0.38602(15) 0.0250(5) Uani d . . 1
H H2A1 0.8569 0.1098 0.3679 0.037 Uiso calc U R 1
H H2A2 1.0245 0.1069 0.3945 0.037 Uiso calc U R 1
H H2A3 0.9296 0.2632 0.3435 0.037 Uiso calc U R 1
S S1B 0.91809(6) 0.56643(5) 0.41921(3) 0.01832(11) Uani d . . 1
O O1B 1.08399(18) 0.48853(17) 0.43455(10) 0.0214(3) Uani d . . 1
C C1B 0.9304(3) 0.7543(2) 0.35686(15) 0.0233(5) Uani d . . 1
H H1B1 0.9901 0.8043 0.3833 0.035 Uiso calc U R 1
H H1B2 0.8253 0.815 0.3512 0.035 Uiso calc U R 1
H H1B3 0.9824 0.7466 0.3019 0.035 Uiso calc U R 1
C C2B 0.8305(3) 0.6150(3) 0.51387(15) 0.0252(5) Uani d . . 1
H H2B1 0.8141 0.5214 0.5556 0.038 Uiso calc U R 1
H H2B2 0.7302 0.6838 0.5046 0.038 Uiso calc U R 1
H H2B3 0.8991 0.6668 0.5336 0.038 Uiso calc U R 1

loop_
_atom_site_aniso_label
_atom_site_aniso_U_11
_atom_site_aniso_U_22
_atom_site_aniso_U_33
_atom_site_aniso_U_12
_atom_site_aniso_U_13
_atom_site_aniso_U_23
F1 0.0427(9) 0.0229(7) 0.0347(8) 0.0077(6) -0.0130(7) -0.0107(6)
F2 0.0375(9) 0.0328(8) 0.0358(9) -0.0004(7) -0.0051(7) 0.0128(7)
F3 0.0257(8) 0.0288(7) 0.0518(9) 0.0017(6) -0.0195(7) -0.0109(7)
F4 0.0308(8) 0.0360(9) 0.0677(11) -0.0133(7) 0.0203(8) -0.0184(8)
F5 0.0454(10) 0.0390(9) 0.0494(10) 0.0161(8) 0.0202(8) 0.0024(8)
F6 0.0433(11) 0.1088(17) 0.0378(10) -0.0201(10) 0.0111(8) -0.0435(11)
F7 0.0341(8) 0.0334(8) 0.0298(7) -0.0015(6) 0.0082(6) -0.0153(6)
F8 0.0342(8) 0.0330(8) 0.0317(8) 0.0148(6) 0.0066(6) -0.0003(6)
F9 0.0218(7) 0.0388(9) 0.0540(10) -0.0054(6) 0.0080(7) -0.0192(8)
F10 0.0471(10) 0.0371(8) 0.0382(9) 0.0013(7) -0.0263(7) -0.0114(7)
F11 0.0343(8) 0.0406(9) 0.0322(8) -0.0015(7) -0.0009(7) 0.0139(7)
F12 0.0394(8) 0.0245(7) 0.0261(7) 0.0097(6) -0.0075(6) -0.0056(6)
O1 0.0156(8) 0.0281(8) 0.0196(8) -0.0001(6) -0.0006(6) -0.0061(6)
O2 0.0208(8) 0.0247(8) 0.0223(8) 0.0028(6) -0.0060(6) -0.0045(7)
O3 0.0229(8) 0.0201(8) 0.0210(8) -0.0010(6) 0.0001(6) -0.0039(6)
O4 0.0256(8) 0.0179(7) 0.0244(8) -0.0038(6) -0.0092(7) -0.0033(6)
O5 0.0227(8) 0.0326(9) 0.0239(8) 0.0009(7) -0.0057(7) -0.0034(7)
O6 0.0299(9) 0.0239(9) 0.0299(9) 0.0031(7) -0.0122(7) -0.0090(7)
O7 0.0263(9) 0.0326(10) 0.0263(9) 0.0032(7) 0.0056(7) -0.0064(7)
O8 0.0206(8) 0.0182(8) 0.0256(9) 0.0037(6) -0.0045(6) -0.0056(7)
O9 0.0291(9) 0.0214(8) 0.0235(8) -0.0005(7) -0.0083(7) 0.0004(7)
O10 0.0230(8) 0.0203(8) 0.0257(9) 0.0060(6) -0.0025(7) -0.0074(7)
N1 0.0149(9) 0.0189(9) 0.0181(9) 0.0000(7) -0.0026(7) -0.0047(7)
N2 0.0146(9) 0.0209(9) 0.0160(9) 0.0016(7) -0.0001(7) -0.0033(7)
N3 0.0161(9) 0.0156(9) 0.0192(9) 0.0029(8) -0.0024(7) -0.0027(7)
N4 0.0144(9) 0.0207(10) 0.0171(9) 0.0015(8) -0.0027(7) -0.0032(8)
N5 0.0152(9) 0.0171(9) 0.0195(9) 0.0025(8) -0.0002(7) -0.0058(8)
C1 0.0171(11) 0.0194(11) 0.0137(10) -0.0008(8) -0.0020(8) -0.0026(8)
C2 0.0172(10) 0.0217(11) 0.0154(10) -0.0015(8) -0.0034(8) -0.0026(8)
C3 0.0150(10) 0.0263(11) 0.0169(10) -0.0023(8) -0.0017(8) -0.0057(9)
C4 0.0146(10) 0.0249(11) 0.0171(10) -0.0045(9) -0.0006(8) -0.0036(9)
C5 0.0156(11) 0.0141(10) 0.0206(11) -0.0016(8) -0.0015(8) -0.0042(8)
C6 0.0168(10) 0.0194(11) 0.0208(11) -0.0019(8) -0.0056(8) -0.0043(8)
C7 0.0206(11) 0.0208(11) 0.0287(12) -0.0007(9) -0.0094(9) -0.0058(9)
C8 0.0285(12) 0.0202(11) 0.0230(12) -0.0019(10) -0.0076(10) 0.0007(9)
C9 0.0245(12) 0.0203(11) 0.0284(12) 0.0033(9) -0.0076(9) -0.0030(9)
C10 0.0239(12) 0.0264(12) 0.0160(11) 0.0001(9) -0.0036(9) -0.0041(9)
C11 0.0210(11) 0.0265(12) 0.0243(12) -0.0010(9) -0.0059(9) -0.0097(9)
C12 0.0257(12) 0.0195(11) 0.0264(12) -0.0069(9) 0.0007(9) -0.0054(9)
C13 0.0267(12) 0.0220(11) 0.0228(11) -0.0015(9) -0.0001(9) -0.0023(9)
C14 0.0305(13) 0.0296(13) 0.0295(13) 0.0030(11) -0.0100(11) -0.0015(11)
C15 0.0279(13) 0.0249(12) 0.0335(14) 0.0072(10) -0.0111(10) -0.0122(10)
C16 0.0200(11) 0.0307(12) 0.0200(11) 0.0000(9) -0.0024(9) -0.0090(10)
C17 0.0178(11) 0.0279(12) 0.0161(10) -0.0031(9) -0.0009(8) -0.0040(9)
C18 0.0121(10) 0.0192(10) 0.0207(11) -0.0017(8) -0.0035(8) -0.0049(9)
C19 0.0136(10) 0.0164(10) 0.0195(11) -0.0025(8) -0.0042(8) -0.0059(8)
C20 0.0158(10) 0.0215(10) 0.0229(11) -0.0008(8) -0.0024(9) -0.0062(9)
C21 0.0144(10) 0.0199(11) 0.0238(11) -0.0017(9) -0.0029(9) -0.0091(9)
C22 0.0182(11) 0.0183(10) 0.0182(11) -0.0040(8) -0.0044(8) -0.0055(8)
C23 0.0170(10) 0.0173(10) 0.0215(11) -0.0013(8) -0.0052(8) -0.0065(9)
C24 0.0172(10) 0.0191(10) 0.0189(11) -0.0017(8) -0.0030(8) -0.0045(9)
C25 0.0205(11) 0.0187(10) 0.0218(11) -0.0047(9) -0.0068(9) -0.0043(9)
C26 0.0212(11) 0.0212(11) 0.0216(11) -0.0051(9) -0.0012(9) -0.0073(9)
C27 0.0260(12) 0.0214(11) 0.0183(11) -0.0067(9) -0.0036(9) -0.0016(9)
C28 0.0270(12) 0.0218(11) 0.0227(11) -0.0030(9) -0.0069(9) -0.0020(9)
C29 0.0252(12) 0.0267(12) 0.0240(12) -0.0057(10) 0.0026(9) -0.0052(10)
C30 0.0160(10) 0.0154(10) 0.0188(10) -0.0034(8) -0.0050(8) -0.0044(8)
C31 0.0145(10) 0.0163(10) 0.0201(11) -0.0010(8) -0.0048(8) -0.0057(9)
C32 0.0180(11) 0.0166(11) 0.0236(12) -0.0029(8) -0.0065(9) -0.0054(9)
C33 0.0164(11) 0.0173(10) 0.0218(11) -0.0011(8) -0.0061(9) -0.0057(9)
C34 0.0182(11) 0.0167(10) 0.0193(10) -0.0030(8) -0.0030(8) -0.0066(8)
C35 0.0193(11) 0.0183(10) 0.0202(11) -0.0003(8) -0.0020(8) -0.0051(9)
C36 0.0169(10) 0.0164(10) 0.0227(11) 0.0004(8) -0.0036(8) -0.0071(9)
C37 0.0199(11) 0.0218(11) 0.0233(11) -0.0025(9) 0.0000(9) -0.0076(9)
C38 0.0204(11) 0.0185(11) 0.0204(11) -0.0030(9) -0.0041(9) -0.0060(9)
C39 0.0236(12) 0.0227(11) 0.0180(11) -0.0039(9) 0.0007(9) -0.0054(9)
C40 0.0258(12) 0.0231(11) 0.0246(12) -0.0020(10) 0.0047(9) -0.0056(10)
C41 0.0243(12) 0.0242(11) 0.0211(12) -0.0006(9) -0.0041(9) -0.0049(9)
S1A 0.0142(2) 0.0143(2) 0.0214(3) 0.00027(19) -0.00262(19) -0.0047(2)
O1A 0.0148(7) 0.0174(7) 0.0251(8) 0.0026(6) -0.0036(6) -0.0054(6)
C1A 0.0223(12) 0.0159(10) 0.0240(12) 0.0000(9) -0.0043(9) -0.0020(9)
C2A 0.0246(12) 0.0236(11) 0.0227(12) 0.0042(9) 0.0019(9) -0.0076(9)
S1B 0.0167(3) 0.0147(2) 0.0235(3) 0.00028(19) -0.0043(2) -0.0056(2)
O1B 0.0170(8) 0.0191(8) 0.0249(8) 0.0045(6) -0.0035(6) -0.0050(6)
C1B 0.0232(12) 0.0159(11) 0.0280(12) -0.0008(9) -0.0056(9) -0.0009(9)
C2B 0.0195(12) 0.0251(12) 0.0293(13) 0.0010(9) 0.0009(9) -0.0092(10)

loop_
_atom_type_symbol
_atom_type_description
_atom_type_scat_dispersion_real
_atom_type_scat_dispersion_imag
_atom_type_scat_source
C C 0.0033 0.0016 'International Tables Vol C Tables 4.2.6.8 and 6.1.1.4'
H H 0.0000 0.0000 'International Tables Vol C Tables 4.2.6.8 and 6.1.1.4'
N N 0.0061 0.0033 'International Tables Vol C Tables 4.2.6.8 and 6.1.1.4'
O O 0.0106 0.0060 'International Tables Vol C Tables 4.2.6.8 and 6.1.1.4'
F F 0.0171 0.0103 'International Tables Vol C Tables 4.2.6.8 and 6.1.1.4'
S S 0.1246 0.1234 'International Tables Vol C Tables 4.2.6.8 and 6.1.1.4'

loop_
_geom_angle_atom_site_label_1
_geom_angle_atom_site_label_2
_geom_angle_atom_site_label_3
_geom_angle
C7 O2 C8 114.72(18)
C9 O3 C10 112.30(17)
C11 O4 C12 110.75(17)
C14 O5 C13 112.48(19)
C16 O6 C15 115.94(18)
C5 N1 C6 117.43(17)
C5 N1 C17 125.59(18)
C6 N1 C17 116.74(17)
C18 N2 C1 125.25(19)
C18 N2 H2N 115.8(17)
C1 N2 H2N 118.9(17)
C19 N3 C22 128.16(19)
C19 N3 H3N 117.(2)
C22 N3 H3N 115.(2)
C30 N4 C4 124.5(2)
C30 N4 H4N 119.5(19)
C4 N4 H4N 115.4(19)
C31 N5 C34 127.58(19)
C31 N5 H5N 116.(2)
C34 N5 H5N 117.(2)
N2 C1 C5 105.85(17)
N2 C1 C2 109.68(17)
C5 C1 C2 110.38(17)
N2 C1 H1 110.3
C5 C1 H1 110.3
C2 C1 H1 110.3
C3 C2 C1 112.42(18)
C3 C2 H2A 109.1
C1 C2 H2A 109.1
C3 C2 H2B 109.1
C1 C2 H2B 109.1
H2A C2 H2B 107.9
C4 C3 C2 113.61(18)
C4 C3 H3A 108.8
C2 C3 H3A 108.8
C4 C3 H3B 108.8
C2 C3 H3B 108.8
H3A C3 H3B 107.7
N4 C4 C3 111.16(18)
N4 C4 H4A 109.4
C3 C4 H4A 109.4
N4 C4 H4B 109.4
C3 C4 H4B 109.4
H4A C4 H4B 108.0
O1 C5 N1 121.82(19)
O1 C5 C1 119.15(19)
N1 C5 C1 118.96(18)
N1 C6 C7 109.96(17)
N1 C6 H6A 109.7
C7 C6 H6A 109.7
N1 C6 H6B 109.7
C7 C6 H6B 109.7
H6A C6 H6B 108.2
O2 C7 C6 111.18(18)
O2 C7 H7A 109.4
C6 C7 H7A 109.4
O2 C7 H7B 109.4
C6 C7 H7B 109.4
H7A C7 H7B 108.0
O2 C8 C9 109.04(19)
O2 C8 H8A 109.9
C9 C8 H8A 109.9
O2 C8 H8B 109.9
C9 C8 H8B 109.9
H8A C8 H8B 108.3
O3 C9 C8 113.55(18)
O3 C9 H9A 108.9
C8 C9 H9A 108.9
O3 C9 H9B 108.9
C8 C9 H9B 108.9
H9A C9 H9B 107.7
O3 C10 C11 109.10(18)
O3 C10 H10A 109.9
C11 C10 H10A 109.9
O3 C10 H10B 109.9
C11 C10 H10B 109.9
H10A C10 H10B 108.3
O4 C11 C10 109.50(18)
O4 C11 H11A 109.8
C10 C11 H11A 109.8
O4 C11 H11B 109.8
C10 C11 H11B 109.8
H11A C11 H11B 108.2
O4 C12 C13 108.77(19)
O4 C12 H12A 109.9
C13 C12 H12A 109.9
O4 C12 H12B 109.9
C13 C12 H12B 109.9
H12A C12 H12B 108.3
O5 C13 C12 107.99(19)
O5 C13 H13A 110.1
C12 C13 H13A 110.1
O5 C13 H13B 110.1
C12 C13 H13B 110.1
H13A C13 H13B 108.4
O5 C14 C15 108.9(2)
O5 C14 H14A 109.9
C15 C14 H14A 109.9
O5 C14 H14B 109.9
C15 C14 H14B 109.9
H14A C14 H14B 108.3
O6 C15 C14 112.4(2)
O6 C15 H15A 109.1
C14 C15 H15A 109.1
O6 C15 H15B 109.1
C14 C15 H15B 109.1
H15A C15 H15B 107.9
O6 C16 C17 106.36(18)
O6 C16 H16A 110.5
C17 C16 H16A 110.5
O6 C16 H16B 110.5
C17 C16 H16B 110.5
H16A C16 H16B 108.6
N1 C17 C16 111.99(19)
N1 C17 H17A 109.2
C16 C17 H17A 109.2
N1 C17 H17B 109.2
C16 C17 H17B 109.2
H17A C17 H17B 107.9
N2 C18 C19 132.2(2)
N2 C18 C20 136.4(2)
C19 C18 C20 91.42(17)
N3 C19 C18 127.9(2)
N3 C19 C21 139.8(2)
C18 C19 C21 92.30(18)
O7 C20 C18 136.4(2)
O7 C20 C21 135.7(2)
C18 C20 C21 87.91(17)
O8 C21 C19 138.2(2)
O8 C21 C20 133.5(2)
C19 C21 C20 88.36(17)
N3 C22 C24 122.2(2)
N3 C22 C23 118.2(2)
C24 C22 C23 119.6(2)
C26 C23 C22 120.2(2)
C26 C23 H23 119.9
C22 C23 H23 119.9
C25 C24 C22 119.1(2)
C25 C24 H24 120.5
C22 C24 H24 120.5
C27 C25 C24 122.0(2)
C27 C25 C28 120.3(2)
C24 C25 C28 117.7(2)
C23 C26 C27 121.1(2)
C23 C26 C29 120.5(2)
C27 C26 C29 118.4(2)
C25 C27 C26 118.0(2)
C25 C27 H27 121.0
C26 C27 H27 121.0
F3 C28 F2 106.76(19)
F3 C28 F1 105.82(19)
F2 C28 F1 106.33(19)
F3 C28 C25 112.27(19)
F2 C28 C25 112.8(2)
F1 C28 C25 112.39(19)
F6 C29 F4 106.7(2)
F6 C29 F5 106.3(2)
F4 C29 F5 105.5(2)
F6 C29 C26 113.3(2)
F4 C29 C26 112.0(2)
F5 C29 C26 112.5(2)
N4 C30 C31 133.2(2)
N4 C30 C32 135.1(2)
C31 C30 C32 91.63(18)
N5 C31 C30 127.8(2)
N5 C31 C33 139.9(2)
C30 C31 C33 92.35(18)
O9 C32 C30 136.7(2)
O9 C32 C33 135.3(2)
C30 C32 C33 87.94(16)
O10 C33 C31 138.4(2)
O10 C33 C32 133.5(2)
C31 C33 C32 88.08(17)
C35 C34 N5 122.1(2)
C35 C34 C36 119.9(2)
N5 C34 C36 118.00(19)
C37 C35 C34 119.1(2)
C37 C35 H35 120.5
C34 C35 H35 120.5
C38 C36 C34 119.7(2)
C38 C36 H36 120.2
C34 C36 H36 120.2
C35 C37 C39 122.1(2)
C35 C37 C40 119.5(2)
C39 C37 C40 118.4(2)
C39 C38 C36 121.5(2)
C39 C38 C41 118.8(2)
C36 C38 C41 119.6(2)
C38 C39 C37 117.9(2)
C38 C39 H39 121.1
C37 C39 H39 121.1
F8 C40 F9 107.2(2)
F8 C40 F7 106.41(19)
F9 C40 F7 106.13(18)
F8 C40 C37 113.13(19)
F9 C40 C37 112.00(19)
F7 C40 C37 111.5(2)
F12 C41 F11 107.30(19)
F12 C41 F10 106.57(19)
F11 C41 F10 106.24(19)
F12 C41 C38 112.43(18)
F11 C41 C38 112.35(19)
F10 C41 C38 111.55(19)
O1A S1A C1A 106.14(10)
O1A S1A C2A 105.18(10)
C1A S1A C2A 97.92(11)
S1A C1A H1A1 109.5
S1A C1A H1A2 109.5
H1A1 C1A H1A2 109.5
S1A C1A H1A3 109.5
H1A1 C1A H1A3 109.5
H1A2 C1A H1A3 109.5
S1A C2A H2A1 109.5
S1A C2A H2A2 109.5
H2A1 C2A H2A2 109.5
S1A C2A H2A3 109.5
H2A1 C2A H2A3 109.5
H2A2 C2A H2A3 109.5
O1B S1B C2B 105.84(11)
O1B S1B C1B 105.86(10)
C2B S1B C1B 99.39(12)
S1B C1B H1B1 109.5
S1B C1B H1B2 109.5
H1B1 C1B H1B2 109.5
S1B C1B H1B3 109.5
H1B1 C1B H1B3 109.5
H1B2 C1B H1B3 109.5
S1B C2B H2B1 109.5
S1B C2B H2B2 109.5
H2B1 C2B H2B2 109.5
S1B C2B H2B3 109.5
H2B1 C2B H2B3 109.5
H2B2 C2B H2B3 109.5

loop_
_geom_bond_atom_site_label_1
_geom_bond_atom_site_label_2
_geom_bond_distance
F1 C28 1.339(3)
F2 C28 1.335(3)
F3 C28 1.335(3)
F4 C29 1.327(3)
F5 C29 1.333(3)
F6 C29 1.320(3)
F7 C40 1.346(3)
F8 C40 1.331(3)
F9 C40 1.336(3)
F10 C41 1.338(3)
F11 C41 1.331(3)
F12 C41 1.330(3)
O1 C5 1.234(3)
O2 C7 1.418(3)
O2 C8 1.422(3)
O3 C9 1.419(3)
O3 C10 1.423(3)
O4 C11 1.409(3)
O4 C12 1.418(3)
O5 C14 1.416(3)
O5 C13 1.418(3)
O6 C16 1.422(3)
O6 C15 1.425(3)
O7 C20 1.210(3)
O8 C21 1.225(3)
O9 C32 1.211(3)
O10 C33 1.225(3)
N1 C5 1.344(3)
N1 C6 1.464(3)
N1 C17 1.467(3)
N2 C18 1.316(3)
N2 C1 1.461(3)
N2 H2N 0.91(3)
N3 C19 1.351(3)
N3 C22 1.393(3)
N3 H3N 0.78(3)
N4 C30 1.319(3)
N4 C4 1.465(3)
N4 H4N 0.85(3)
N5 C31 1.351(3)
N5 C34 1.393(3)
N5 H5N 0.81(3)
C1 C5 1.534(3)
C1 C2 1.539(3)
C1 H1 1.0
C2 C3 1.535(3)
C2 H2A 0.99
C2 H2B 0.99
C3 C4 1.521(3)
C3 H3A 0.99
C3 H3B 0.99
C4 H4A 0.99
C4 H4B 0.99
C6 C7 1.526(3)
C6 H6A 0.99
C6 H6B 0.99
C7 H7A 0.99
C7 H7B 0.99
C8 C9 1.509(3)
C8 H8A 0.99
C8 H8B 0.99
C9 H9A 0.99
C9 H9B 0.99
C10 C11 1.495(3)
C10 H10A 0.99
C10 H10B 0.99
C11 H11A 0.99
C11 H11B 0.99
C12 C13 1.496(3)
C12 H12A 0.99
C12 H12B 0.99
C13 H13A 0.99
C13 H13B 0.99
C14 C15 1.504(4)
C14 H14A 0.99
C14 H14B 0.99
C15 H15A 0.99
C15 H15B 0.99
C16 C17 1.514(3)
C16 H16A 0.99
C16 H16B 0.99
C17 H17A 0.99
C17 H17B 0.99
C18 C19 1.407(3)
C18 C20 1.483(3)
C19 C21 1.466(3)
C20 C21 1.502(3)
C22 C24 1.394(3)
C22 C23 1.395(3)
C23 C26 1.378(3)
C23 H23 0.95
C24 C25 1.390(3)
C24 H24 0.95
C25 C27 1.385(3)
C25 C28 1.499(3)
C26 C27 1.395(3)
C26 C29 1.498(3)
C27 H27 0.95
C30 C31 1.406(3)
C30 C32 1.478(3)
C31 C33 1.468(3)
C32 C33 1.508(3)
C34 C35 1.392(3)
C34 C36 1.394(3)
C35 C37 1.385(3)
C35 H35 0.95
C36 C38 1.386(3)
C36 H36 0.95
C37 C39 1.390(3)
C37 C40 1.496(3)
C38 C39 1.386(3)
C38 C41 1.500(3)
C39 H39 0.95
S1A O1A 1.5147(16)
S1A C1A 1.787(2)
S1A C2A 1.789(2)
C1A H1A1 0.98
C1A H1A2 0.98
C1A H1A3 0.98
C2A H2A1 0.98
C2A H2A2 0.98
C2A H2A3 0.98
S1B O1B 1.5159(16)
S1B C2B 1.780(2)
S1B C1B 1.785(2)
C1B H1B1 0.98
C1B H1B2 0.98
C1B H1B3 0.98
C2B H2B1 0.98
C2B H2B2 0.98
C2B H2B3 0.98

loop_
_geom_hbond_atom_site_label_D
_geom_hbond_atom_site_label_H
_geom_hbond_atom_site_label_A
_geom_hbond_site_symmetry_A
_geom_hbond_distance_DH
_geom_hbond_distance_HA
_geom_hbond_distance_DA
_geom_hbond_angle_DHA
N2 H2N O1A . 0.91(3) 2.02(3) 2.907(2) 163.(2)
N3 H3N O1A . 0.78(3) 2.08(3) 2.843(2) 166.(3)
N4 H4N O1B 1_455 0.85(3) 2.12(3) 2.924(3) 158.(3)
N5 H5N O1B 1_455 0.81(3) 2.02(3) 2.821(2) 168.(3)

loop_
_geom_torsion_atom_site_label_1
_geom_torsion_atom_site_label_2
_geom_torsion_atom_site_label_3
_geom_torsion_atom_site_label_4
_geom_torsion
C18 N2 C1 C5 -135.2(2)
C18 N2 C1 C2 105.7(2)
N2 C1 C2 C3 -75.1(2)
C5 C1 C2 C3 168.69(17)
C1 C2 C3 C4 133.25(19)
C30 N4 C4 C3 99.9(2)
C2 C3 C4 N4 -73.0(2)
C6 N1 C5 O1 1.7(3)
C17 N1 C5 O1 175.9(2)
C6 N1 C5 C1 178.66(18)
C17 N1 C5 C1 -7.2(3)
N2 C1 C5 O1 -21.3(3)
C2 C1 C5 O1 97.4(2)
N2 C1 C5 N1 161.74(18)
C2 C1 C5 N1 -79.6(2)
C5 N1 C6 C7 -82.4(2)
C17 N1 C6 C7 102.9(2)
C8 O2 C7 C6 84.3(2)
N1 C6 C7 O2 175.93(18)
C7 O2 C8 C9 -141.65(19)
C10 O3 C9 C8 78.2(2)
O2 C8 C9 O3 65.0(2)
C9 O3 C10 C11 -178.11(18)
C12 O4 C11 C10 -172.53(18)
O3 C10 C11 O4 69.7(2)
C11 O4 C12 C13 -176.42(18)
C14 O5 C13 C12 176.2(2)
O4 C12 C13 O5 70.6(2)
C13 O5 C14 C15 163.23(19)
C16 O6 C15 C14 82.2(3)
O5 C14 C15 O6 -76.5(3)
C15 O6 C16 C17 -164.08(19)
C5 N1 C17 C16 -91.5(2)
C6 N1 C17 C16 82.7(2)
O6 C16 C17 N1 73.4(2)
C1 N2 C18 C19 176.4(2)
C1 N2 C18 C20 -4.3(4)
C22 N3 C19 C18 -175.1(2)
C22 N3 C19 C21 3.5(4)
N2 C18 C19 N3 -0.6(4)
C20 C18 C19 N3 179.8(2)
N2 C18 C19 C21 -179.7(2)
C20 C18 C19 C21 0.72(18)
N2 C18 C20 O7 -2.0(5)
C19 C18 C20 O7 177.5(3)
N2 C18 C20 C21 179.8(3)
C19 C18 C20 C21 -0.70(17)
N3 C19 C21 O8 0.4(5)
C18 C19 C21 O8 179.4(3)
N3 C19 C21 C20 -179.6(3)
C18 C19 C21 C20 -0.71(17)
O7 C20 C21 O8 2.3(5)
C18 C20 C21 O8 -179.4(3)
O7 C20 C21 C19 -177.6(3)
C18 C20 C21 C19 0.67(16)
C19 N3 C22 C24 -9.6(3)
C19 N3 C22 C23 169.2(2)
N3 C22 C23 C26 -177.4(2)
C24 C22 C23 C26 1.4(3)
N3 C22 C24 C25 178.77(19)
C23 C22 C24 C25 0.0(3)
C22 C24 C25 C27 -1.2(3)
C22 C24 C25 C28 177.82(19)
C22 C23 C26 C27 -1.6(3)
C22 C23 C26 C29 175.4(2)
C24 C25 C27 C26 1.1(3)
C28 C25 C27 C26 -177.9(2)
C23 C26 C27 C25 0.3(3)
C29 C26 C27 C25 -176.7(2)
C27 C25 C28 F3 100.0(3)
C24 C25 C28 F3 -79.1(3)
C27 C25 C28 F2 -20.7(3)
C24 C25 C28 F2 160.3(2)
C27 C25 C28 F1 -140.9(2)
C24 C25 C28 F1 40.1(3)
C23 C26 C29 F6 121.9(3)
C27 C26 C29 F6 -61.1(3)
C23 C26 C29 F4 -117.3(2)
C27 C26 C29 F4 59.7(3)
C23 C26 C29 F5 1.3(3)
C27 C26 C29 F5 178.3(2)
C4 N4 C30 C31 -175.5(2)
C4 N4 C30 C32 5.7(4)
C34 N5 C31 C30 179.8(2)
C34 N5 C31 C33 -1.5(4)
N4 C30 C31 N5 0.7(4)
C32 C30 C31 N5 179.9(2)
N4 C30 C31 C33 -178.5(2)
C32 C30 C31 C33 0.69(17)
N4 C30 C32 O9 -2.2(5)
C31 C30 C32 O9 178.6(3)
N4 C30 C32 C33 178.5(2)
C31 C30 C32 C33 -0.67(17)
N5 C31 C33 O10 1.0(5)
C30 C31 C33 O10 180.0(3)
N5 C31 C33 C32 -179.7(3)
C30 C31 C33 C32 -0.68(17)
O9 C32 C33 O10 0.7(4)
C30 C32 C33 O10 -179.9(3)
O9 C32 C33 C31 -178.7(3)
C30 C32 C33 C31 0.65(16)
C31 N5 C34 C35 -8.8(3)
C31 N5 C34 C36 170.3(2)
N5 C34 C35 C37 178.8(2)
C36 C34 C35 C37 -0.2(3)
C35 C34 C36 C38 0.3(3)
N5 C34 C36 C38 -178.80(19)
C34 C35 C37 C39 -0.1(3)
C34 C35 C37 C40 -179.6(2)
C34 C36 C38 C39 -0.1(3)
C34 C36 C38 C41 176.1(2)
C36 C38 C39 C37 -0.2(3)
C41 C38 C39 C37 -176.4(2)
C35 C37 C39 C38 0.3(3)
C40 C37 C39 C38 179.8(2)
C35 C37 C40 F8 9.4(3)
C39 C37 C40 F8 -170.2(2)
C35 C37 C40 F9 -111.9(2)
C39 C37 C40 F9 68.6(3)
C35 C37 C40 F7 129.3(2)
C39 C37 C40 F7 -50.2(3)
C39 C38 C41 F12 -158.2(2)
C36 C38 C41 F12 25.5(3)
C39 C38 C41 F11 -37.0(3)
C36 C38 C41 F11 146.7(2)
C39 C38 C41 F10 82.2(3)
C36 C38 C41 F10 -94.2(2)
